data_4345423
loop_
_publ_author_name
'Thu\'ery, Pierre'
'Harrowfield, Jack'

_publ_section_title
;
 Coordination Polymers and Cage-Containing Frameworks in Uranyl Ion
 Complexes with rac- and (1R,2R)-trans-1,2-Cyclohexanedicarboxylates:
 Consequences of Chirality.
;
_journal_issue 3
_journal_name_full 'Inorganic chemistry'
_journal_page_first 1455
_journal_page_last 1469
_journal_paper_doi 10.1021/acs.inorgchem.6b02537
_journal_volume 56
_journal_year 2017
_chemical_absolute_configuration syn
_chemical_formula_sum 'C24 H38 O20 Pb U2'
_chemical_formula_weight 1329.79
_space_group_crystal_system tetragonal
_space_group_IT_number 96
_space_group_name_Hall 'P 4nw 2abw'
_space_group_name_H-M_alt 'P 43 21 2'
_symmetry_space_group_name_Hall 'P 4nw 2abw'
_symmetry_space_group_name_H-M 'P 43 21 2'
_atom_sites_solution_hydrogens mixed
_audit_creation_method SHELXL-2014
_cell_angle_alpha 90
_cell_angle_beta 90
_cell_angle_gamma 90
_cell_formula_units_Z 8
_cell_length_a 16.9724(3)
_cell_length_b 16.9724(3)
_cell_length_c 23.6721(5)
_cell_measurement_reflns_used 126225
_cell_measurement_temperature 150(2)
_cell_measurement_theta_max 25.67
_cell_measurement_theta_min 3.09
_cell_volume 6819.0(2)
_computing_cell_refinement 'HKL2000 (Otwinowski & Minor, 1997)'
_computing_data_collection 'COLLECT (Nonius, 1998)'
_computing_data_reduction 'HKL2000 (Otwinowski & Minor, 1997)'
_computing_molecular_graphics 'SHELXTL (Sheldrick, 2008)'
_computing_publication_material 'SHELXTL (Sheldrick, 2008); PLATON (Spek, 2003)'
_computing_structure_refinement 'SHELXL (Sheldrick, 2015)'
_computing_structure_solution 'SHELXS (Sheldrick, 2015)'
_diffrn_ambient_temperature 150(2)
_diffrn_measured_fraction_theta_full 0.997
_diffrn_measured_fraction_theta_max 0.997
_diffrn_measurement_device_type 'Nonius Kappa-CCD area-detector diffractometer'
_diffrn_measurement_method 'two \f and two \w scans with 1\% steps (585 frames)'
_diffrn_radiation_monochromator graphite
_diffrn_radiation_source 'fine-focus sealed tube'
_diffrn_radiation_type MoK\a
_diffrn_radiation_wavelength 0.71073
_diffrn_reflns_av_R_equivalents 0.0416
_diffrn_reflns_av_unetI/netI 0.0517
_diffrn_reflns_Laue_measured_fraction_full 0.997
_diffrn_reflns_Laue_measured_fraction_max 0.997
_diffrn_reflns_limit_h_max 19
_diffrn_reflns_limit_h_min -19
_diffrn_reflns_limit_k_max 20
_diffrn_reflns_limit_k_min -14
_diffrn_reflns_limit_l_max 28
_diffrn_reflns_limit_l_min -3
_diffrn_reflns_number 126225
_diffrn_reflns_point_group_measured_fraction_full 0.998
_diffrn_reflns_point_group_measured_fraction_max 0.998
_diffrn_reflns_theta_full 25.242
_diffrn_reflns_theta_max 25.669
_diffrn_reflns_theta_min 3.090
_diffrn_standards_decay_% 0
_diffrn_standards_interval_time 0
_diffrn_standards_number 0
_exptl_absorpt_coefficient_mu 14.483
_exptl_absorpt_correction_T_max 0.314
_exptl_absorpt_correction_T_min 0.180
_exptl_absorpt_correction_type multi-scan
_exptl_absorpt_process_details 'SCALEPACK (Otwinowski & Minor, 1997)'
_exptl_crystal_colour 'translucent light yellow'
_exptl_crystal_density_diffrn 2.591
_exptl_crystal_description irregular
_exptl_crystal_F_000 4864
_exptl_crystal_size_max 0.13
_exptl_crystal_size_mid 0.11
_exptl_crystal_size_min 0.08
_refine_diff_density_max 3.185
_refine_diff_density_min -2.071
_refine_diff_density_rms 0.285
_refine_ls_abs_structure_details
;
 Flack x determined using 2213 quotients [(I+)-(I-)]/[(I+)+(I-)]
 (Parsons, Flack and Wagner, Acta Cryst. B69 (2013) 249-259).
;
_refine_ls_abs_structure_Flack 0.018(6)
_refine_ls_extinction_method none
_refine_ls_goodness_of_fit_ref 1.099
_refine_ls_hydrogen_treatment constr
_refine_ls_matrix_type full
_refine_ls_number_parameters 426
_refine_ls_number_reflns 6486
_refine_ls_number_restraints 49
_refine_ls_restrained_S_all 1.097
_refine_ls_R_factor_all 0.0622
_refine_ls_R_factor_gt 0.0530
_refine_ls_shift/su_max 0.000
_refine_ls_shift/su_mean 0.000
_refine_ls_structure_factor_coef Fsqd
_refine_ls_weighting_details 'w=1/[\s^2^(Fo^2^)+(0.0825P)^2^+98.9788P] where P=(Fo^2^+2Fc^2^)/3'
_refine_ls_weighting_scheme calc
_refine_ls_wR_factor_gt 0.1461
_refine_ls_wR_factor_ref 0.1543
_reflns_Friedel_coverage 0.749
_reflns_Friedel_fraction_full 1.000
_reflns_Friedel_fraction_max 1.000
_reflns_number_gt 5790
_reflns_number_total 6486
_reflns_threshold_expression 'I > 2\s(I)'
_cod_data_source_file ic6b02537_si_002.cif
_cod_data_source_block 13
_cod_original_cell_volume 6819.0(3)
_cod_database_code 4345423
_shelx_space_group_comment
;
The symmetry employed for this shelxl refinement is uniquely defined
by the following loop, which should always be used as a source of
symmetry information in preference to the above space-group names.
They are only intended as comments.
;
_shelxl_version_number 2014-3

loop_
_space_group_symop_operation_xyz
'x, y, z'
'-x, -y, z+1/2'
'-y+1/2, x+1/2, z+3/4'
'y+1/2, -x+1/2, z+1/4'
'-x+1/2, y+1/2, -z+3/4'
'x+1/2, -y+1/2, -z+1/4'
'y, x, -z'
'-y, -x, -z+1/2'

loop_
_atom_site_label
_atom_site_type_symbol
_atom_site_fract_x
_atom_site_fract_y
_atom_site_fract_z
_atom_site_U_iso_or_equiv
_atom_site_adp_type
_atom_site_occupancy
_atom_site_site_symmetry_order
_atom_site_calc_flag
_atom_site_refinement_flags_posn
_atom_site_refinement_flags_adp
U1 U 0.43287(6) 0.72914(6) 0.85310(4) 0.0307(3) Uani 1 1 d . .
U2 U 0.25548(6) 0.93905(6) 0.66617(4) 0.0307(3) Uani 1 1 d . .
Pb1 Pb 0.27739(7) 0.51801(7) 0.90001(5) 0.0380(3) Uani 1 1 d . .
O1 O 0.5132(12) 0.7315(11) 0.8998(9) 0.041(5) Uani 1 1 d . .
O2 O 0.3524(12) 0.7318(11) 0.8069(9) 0.036(4) Uani 1 1 d . .
O3 O 0.2634(11) 1.0251(11) 0.6280(8) 0.036(4) Uani 1 1 d . .
O4 O 0.2509(13) 0.8496(12) 0.7049(9) 0.043(5) Uani 1 1 d . .
O5 O 0.5087(13) 0.7985(13) 0.7800(8) 0.043(5) Uani 1 1 d . .
O6 O 0.4447(14) 0.8752(12) 0.8425(8) 0.043(5) Uani 1 1 d . .
O7 O 0.3244(11) 1.0084(11) 0.7466(9) 0.036(5) Uani 1 1 d . .
O8 O 0.3988(11) 0.9430(14) 0.6853(10) 0.047(6) Uani 1 1 d . .
O9 O 0.3499(13) 0.8018(12) 0.9192(10) 0.042(5) Uani 1 1 d . .
O10 O 0.3411(12) 0.6750(12) 0.9283(9) 0.038(5) Uani 1 1 d . .
O11 O 0.1284(14) 0.6667(11) 0.9081(8) 0.043(5) Uani 1 1 d . .
O12 O 0.1312(14) 0.7931(12) 0.9205(9) 0.044(5) Uani 1 1 d . .
O13 O 0.4335(12) 0.5847(10) 0.8522(9) 0.037(4) Uani 1 1 d . .
O14 O 0.5002(12) 0.6419(11) 0.7850(8) 0.035(5) Uani 1 1 d . .
O15 O 0.1114(12) 0.9463(12) 0.6585(10) 0.045(5) Uani 1 1 d . .
O16 O 0.1588(12) 0.9985(12) 0.7335(8) 0.036(4) Uani 1 1 d . U
O17 O 0.1503(14) 0.4930(10) 0.8671(8) 0.037(5) Uani 1 1 d . .
H17A H 0.1312 0.4423 0.8640 0.045 Uiso 1 1 d R U
H17B H 0.1265 0.5130 0.8395 0.045 Uiso 1 1 d R U
O18 O 0.2458(12) 0.3799(10) 0.9196(9) 0.038(5) Uani 1 1 d . .
H18A H 0.2079 0.3365 0.9157 0.045 Uiso 1 1 d R U
H18B H 0.2956 0.3589 0.9185 0.045 Uiso 1 1 d R U
O19 O 0.3065(12) 0.4411(12) 0.8219(10) 0.047(5) Uani 1 1 d . U
H19A H 0.2829 0.4288 0.7848 0.056 Uiso 1 1 d R U
H19B H 0.3412 0.4207 0.8343 0.056 Uiso 1 1 d R U
O20 O 0.2473(12) 0.5996(12) 0.8147(9) 0.039(5) Uani 1 1 d . .
C1 C 0.5245(14) 0.9401(18) 0.7706(10) 0.028(6) Uani 1 1 d . .
H1 H 0.5442 0.9227 0.7328 0.033 Uiso 1 1 calc R U
C2 C 0.4678(15) 1.0083(16) 0.7605(11) 0.029(6) Uani 1 1 d . .
H2 H 0.4530 1.0304 0.7982 0.035 Uiso 1 1 calc R U
C3 C 0.5095(18) 1.0725(19) 0.7278(14) 0.042(7) Uani 1 1 d . .
H3A H 0.5260 1.0515 0.6906 0.050 Uiso 1 1 calc R U
H3B H 0.4723 1.1165 0.7210 0.050 Uiso 1 1 calc R U
C4 C 0.581(2) 1.104(2) 0.7583(15) 0.062(10) Uani 1 1 d . .
H4A H 0.6090 1.1412 0.7337 0.075 Uiso 1 1 calc R U
H4B H 0.5638 1.1320 0.7927 0.075 Uiso 1 1 calc R U
C5 C 0.634(2) 1.038(2) 0.7743(16) 0.059(10) Uani 1 1 d . .
H5A H 0.6760 1.0597 0.7994 0.070 Uiso 1 1 calc R U
H5B H 0.6605 1.0184 0.7398 0.070 Uiso 1 1 calc R U
C6 C 0.5956(18) 0.9705(19) 0.8037(14) 0.040(7) Uani 1 1 d . U
H6A H 0.5783 0.9873 0.8417 0.048 Uiso 1 1 calc R U
H6B H 0.6342 0.9272 0.8084 0.048 Uiso 1 1 calc R U
C7 C 0.4917(18) 0.8683(18) 0.7999(15) 0.042(8) Uani 1 1 d . .
C8 C 0.3922(16) 0.9819(17) 0.7312(12) 0.033(6) Uani 1 1 d . U
C9 C 0.2718(17) 0.7595(15) 0.9959(11) 0.030(6) Uani 1 1 d . .
H9 H 0.2611 0.8173 0.9978 0.036 Uiso 1 1 calc R U
C10 C 0.1915(19) 0.715(2) 0.9927(13) 0.041(7) Uani 1 1 d . .
H10 H 0.2009 0.6576 0.9996 0.049 Uiso 1 1 calc R U
C11 C 0.1401(17) 0.7498(18) 1.0433(12) 0.036(6) Uani 1 1 d . U
H11A H 0.1353 0.8078 1.0398 0.043 Uiso 1 1 calc R U
H11B H 0.0866 0.7266 1.0431 0.043 Uiso 1 1 calc R U
C12 C 0.182(2) 0.729(2) 1.0951(16) 0.058(10) Uani 1 1 d . .
H12A H 0.1865 0.6706 1.0970 0.069 Uiso 1 1 calc R U
H12B H 0.1501 0.7460 1.1279 0.069 Uiso 1 1 calc R U
C13 C 0.265(2) 0.765(2) 1.1005(15) 0.056(10) Uani 1 1 d . .
H13A H 0.2623 0.8228 1.0993 0.068 Uiso 1 1 calc R U
H13B H 0.2896 0.7486 1.1367 0.068 Uiso 1 1 calc R U
C14 C 0.3135(18) 0.734(2) 1.0512(13) 0.042(8) Uani 1 1 d . .
H14A H 0.3174 0.6758 1.0530 0.051 Uiso 1 1 calc R U
H14B H 0.3674 0.7561 1.0526 0.051 Uiso 1 1 calc R U
C15 C 0.3242(17) 0.7426(18) 0.9434(12) 0.035(7) Uani 1 1 d . .
C16 C 0.1516(16) 0.7252(17) 0.9356(12) 0.032(6) Uani 1 1 d . .
C17 C 0.4995(18) 0.5015(18) 0.7829(12) 0.034(6) Uani 1 1 d . U
H17 H 0.4604 0.4618 0.7967 0.041 Uiso 1 1 calc R U
C18 C 0.5794(18) 0.4787(18) 0.8050(13) 0.039(7) Uani 1 1 d . .
H18C H 0.5781 0.4781 0.8469 0.047 Uiso 1 1 calc R U
H18D H 0.6186 0.5186 0.7931 0.047 Uiso 1 1 calc R U
C19 C 0.605(2) 0.398(3) 0.7836(14) 0.067(12) Uani 1 1 d . .
H19C H 0.5690 0.3574 0.7992 0.081 Uiso 1 1 calc R U
H19D H 0.6587 0.3867 0.7967 0.081 Uiso 1 1 calc R U
C20 C 0.4756(17) 0.5812(16) 0.8053(11) 0.030(6) Uani 1 1 d . .
C21 C 0.0192(16) 1.0082(16) 0.7202(11) 0.029(6) Uani 1 1 d . .
H21 H -0.0177 0.9840 0.6922 0.034 Uiso 1 1 calc R U
C22 C 0.0089(14) 1.0957(18) 0.7162(14) 0.042(7) Uani 1 1 d D .
H22A H 0.0283 1.1147 0.6792 0.051 Uiso 1 1 calc R U
H22B H 0.0397 1.1220 0.7463 0.051 Uiso 1 1 calc R U
C23 C -0.0774(13) 1.1156(17) 0.7227(12) 0.036(6) Uani 1 1 d D U
H23A H -0.1063 1.0968 0.6889 0.043 Uiso 1 1 calc R U
H23B H -0.0834 1.1735 0.7246 0.043 Uiso 1 1 calc R U
C24 C 0.1024(15) 0.9828(16) 0.7036(11) 0.025(5) Uani 1 1 d . U

loop_
_atom_site_aniso_label
_atom_site_aniso_U_11
_atom_site_aniso_U_22
_atom_site_aniso_U_33
_atom_site_aniso_U_23
_atom_site_aniso_U_13
_atom_site_aniso_U_12
U1 0.0316(5) 0.0302(5) 0.0304(5) -0.0008(4) -0.0002(4) 0.0015(4)
U2 0.0291(5) 0.0316(5) 0.0313(5) -0.0004(4) 0.0007(4) 0.0003(4)
Pb1 0.0455(6) 0.0367(6) 0.0318(5) 0.0021(5) -0.0029(5) -0.0084(5)
O1 0.042(11) 0.037(11) 0.043(11) -0.006(9) 0.005(10) -0.010(8)
O2 0.038(11) 0.027(10) 0.042(11) -0.004(9) 0.000(9) 0.004(8)
O3 0.039(11) 0.033(10) 0.036(10) 0.005(8) -0.004(9) 0.001(8)
O4 0.043(12) 0.042(11) 0.043(12) 0.008(10) 0.012(10) -0.011(9)
O5 0.046(12) 0.051(14) 0.031(11) 0.004(10) 0.013(9) 0.002(10)
O6 0.065(15) 0.033(11) 0.031(11) 0.006(9) 0.007(11) 0.011(10)
O7 0.038(11) 0.025(10) 0.046(12) 0.003(9) 0.002(9) 0.000(8)
O8 0.019(9) 0.062(14) 0.060(14) -0.011(12) -0.006(9) -0.008(10)
O9 0.043(12) 0.037(11) 0.047(12) -0.011(10) 0.006(10) 0.007(9)
O10 0.036(11) 0.039(12) 0.039(12) -0.007(9) 0.006(9) 0.003(9)
O11 0.075(16) 0.031(11) 0.023(10) 0.002(8) -0.022(10) 0.001(10)
O12 0.067(15) 0.030(11) 0.036(11) -0.009(9) -0.007(11) 0.000(10)
O13 0.045(11) 0.024(9) 0.041(11) 0.003(8) 0.002(10) 0.014(8)
O14 0.045(12) 0.026(10) 0.034(11) -0.010(9) 0.012(9) -0.005(9)
O15 0.032(11) 0.038(12) 0.066(15) -0.010(11) 0.004(10) 0.003(9)
O16 0.035(7) 0.037(7) 0.034(7) 0.003(5) 0.005(5) -0.002(5)
O17 0.061(14) 0.021(9) 0.030(10) 0.006(8) 0.010(9) 0.006(9)
O18 0.033(10) 0.025(9) 0.055(13) -0.006(9) 0.004(10) -0.003(8)
O19 0.038(9) 0.046(9) 0.057(10) 0.031(9) -0.009(8) -0.019(8)
O20 0.030(10) 0.044(11) 0.044(12) -0.001(9) -0.002(9) 0.013(9)
C1 0.018(12) 0.049(16) 0.017(12) -0.005(12) -0.003(10) -0.005(12)
C2 0.028(14) 0.033(15) 0.025(14) -0.010(12) -0.006(11) -0.002(11)
C3 0.039(17) 0.044(18) 0.043(18) 0.009(15) -0.003(13) -0.010(14)
C4 0.07(3) 0.07(3) 0.044(19) 0.001(18) -0.011(19) -0.01(2)
C5 0.044(19) 0.07(3) 0.06(2) -0.026(19) -0.006(17) -0.020(17)
C6 0.035(11) 0.043(12) 0.041(12) -0.010(10) -0.004(10) -0.009(10)
C7 0.038(17) 0.037(17) 0.05(2) -0.008(15) 0.008(15) -0.015(13)
C8 0.024(10) 0.040(11) 0.034(11) -0.004(10) -0.005(9) 0.002(9)
C9 0.036(14) 0.026(13) 0.028(14) -0.009(11) -0.008(12) 0.005(11)
C10 0.048(18) 0.040(17) 0.034(16) -0.004(14) 0.008(14) 0.001(15)
C11 0.038(8) 0.036(8) 0.034(8) 0.002(6) 0.008(6) -0.006(6)
C12 0.08(3) 0.034(17) 0.06(2) 0.008(17) 0.02(2) -0.003(17)
C13 0.07(2) 0.06(2) 0.044(19) -0.036(17) -0.029(18) 0.025(18)
C14 0.040(16) 0.06(2) 0.030(16) 0.012(15) -0.005(13) -0.007(15)
C15 0.034(15) 0.045(19) 0.027(14) 0.002(13) -0.005(12) -0.008(13)
C16 0.031(14) 0.027(14) 0.039(16) -0.001(13) -0.010(12) -0.015(11)
C17 0.042(11) 0.032(11) 0.028(11) -0.003(9) -0.004(9) 0.002(9)
C18 0.042(18) 0.038(16) 0.037(16) 0.007(13) -0.011(14) -0.003(13)
C19 0.040(19) 0.12(4) 0.04(2) 0.01(2) -0.003(16) 0.02(2)
C20 0.039(15) 0.031(15) 0.020(13) -0.005(11) -0.003(12) 0.001(12)
C21 0.024(13) 0.038(15) 0.024(13) 0.006(12) 0.000(11) -0.002(11)
C22 0.043(18) 0.038(16) 0.046(18) 0.007(14) 0.001(15) 0.010(14)
C23 0.030(11) 0.037(11) 0.041(11) 0.006(9) -0.014(9) -0.004(9)
C24 0.026(7) 0.029(8) 0.021(7) -0.001(6) -0.001(6) 0.004(6)

loop_
_atom_type_symbol
_atom_type_description
_atom_type_scat_dispersion_real
_atom_type_scat_dispersion_imag
_atom_type_scat_source
C C 0.0033 0.0016 'International Tables Vol C Tables 4.2.6.8 and 6.1.1.4'
H H 0.0000 0.0000 'International Tables Vol C Tables 4.2.6.8 and 6.1.1.4'
O O 0.0106 0.0060 'International Tables Vol C Tables 4.2.6.8 and 6.1.1.4'
Pb Pb -3.3944 10.1111 'International Tables Vol C Tables 4.2.6.8 and 6.1.1.4'
U U -9.6767 9.6646 'International Tables Vol C Tables 4.2.6.8 and 6.1.1.4'

loop_
_geom_angle_atom_site_label_1
_geom_angle_atom_site_label_2
_geom_angle_atom_site_label_3
_geom_angle
_geom_angle_site_symmetry_1
_geom_angle_site_symmetry_3
O2 U1 O1 177.2(9) . .
O2 U1 O9 86.4(9) . .
O1 U1 O9 91.9(9) . .
O2 U1 O13 91.4(8) . .
O1 U1 O13 91.5(8) . .
O9 U1 O13 120.9(7) . .
O2 U1 O5 87.5(8) . .
O1 U1 O5 91.5(8) . .
O9 U1 O5 120.7(7) . .
O13 U1 O5 118.1(7) . .
O2 U1 O14 88.2(8) . .
O1 U1 O14 93.8(8) . .
O9 U1 O14 171.5(7) . .
O13 U1 O14 52.6(6) . .
O5 U1 O14 65.5(7) . .
O2 U1 O6 88.5(8) . .
O1 U1 O6 88.7(8) . .
O9 U1 O6 67.0(7) . .
O13 U1 O6 172.1(7) . .
O5 U1 O6 53.9(7) . .
O14 U1 O6 119.4(7) . .
O2 U1 O10 88.2(8) . .
O1 U1 O10 92.5(8) . .
O9 U1 O10 51.6(7) . .
O13 U1 O10 69.3(7) . .
O5 U1 O10 171.5(7) . .
O14 U1 O10 121.7(6) . .
O6 U1 O10 118.6(7) . .
O3 U2 O4 177.9(10) . .
O3 U2 O15 89.8(8) . .
O4 U2 O15 92.1(9) . .
O3 U2 O8 89.8(9) . .
O4 U2 O8 88.4(10) . .
O15 U2 O8 172.3(8) . .
O3 U2 O11 88.7(9) . 8_666
O4 U2 O11 89.7(9) . 8_666
O15 U2 O11 120.1(7) . 8_666
O8 U2 O11 67.6(7) . 8_666
O3 U2 O16 92.5(8) . .
O4 U2 O16 89.3(9) . .
O15 U2 O16 51.2(7) . .
O8 U2 O16 121.2(7) . .
O11 U2 O16 171.1(7) 8_666 .
O3 U2 O12 90.0(8) . 8_666
O4 U2 O12 90.1(9) . 8_666
O15 U2 O12 68.7(7) . 8_666
O8 U2 O12 119.0(7) . 8_666
O11 U2 O12 51.4(6) 8_666 8_666
O16 U2 O12 119.8(7) . 8_666
O3 U2 O7 87.9(8) . .
O4 U2 O7 91.7(9) . .
O15 U2 O7 119.6(7) . .
O8 U2 O7 52.7(7) . .
O11 U2 O7 120.2(7) 8_666 .
O16 U2 O7 68.6(6) . .
O12 U2 O7 171.4(6) 8_666 .
O19 Pb1 O17 80.1(7) . .
O19 Pb1 O18 70.1(7) . .
O17 Pb1 O18 71.7(6) . .
O19 Pb1 O20 73.2(7) . .
O17 Pb1 O20 69.0(6) . .
O18 Pb1 O20 129.6(7) . .
O19 Pb1 O10 127.7(6) . .
O17 Pb1 O10 125.3(6) . .
O18 Pb1 O10 154.3(7) . .
O20 Pb1 O10 76.0(6) . .
O19 Pb1 O16 126.7(6) . 5_546
O17 Pb1 O16 128.6(6) . 5_546
O18 Pb1 O16 78.3(6) . 5_546
O20 Pb1 O16 152.0(6) . 5_546
O10 Pb1 O16 76.0(6) . 5_546
O19 Pb1 O7 138.0(6) . 5_546
O17 Pb1 O7 74.3(6) . 5_546
O18 Pb1 O7 70.6(6) . 5_546
O20 Pb1 O7 124.8(6) . 5_546
O10 Pb1 O7 94.3(5) . 5_546
O16 Pb1 O7 56.5(5) 5_546 5_546
O19 Pb1 O13 74.4(6) . .
O17 Pb1 O13 137.4(6) . .
O18 Pb1 O13 127.4(6) . .
O20 Pb1 O13 71.2(6) . .
O10 Pb1 O13 55.9(5) . .
O16 Pb1 O13 93.9(5) 5_546 .
O7 Pb1 O13 144.2(5) 5_546 .
C7 O5 U1 93.7(17) . .
C7 O6 U1 92.2(17) . .
C8 O7 U2 92.1(17) . .
C8 O8 U2 94.7(16) . .
C15 O9 U1 95.2(18) . .
C15 O10 U1 90.6(18) . .
C15 O10 Pb1 144.9(18) . .
U1 O10 Pb1 113.1(7) . .
C16 O11 U2 95.3(17) . 8_666
C16 O12 U2 93.6(16) . 8_666
C20 O13 U1 93.1(15) . .
C20 O13 Pb1 139.0(17) . .
U1 O13 Pb1 111.0(7) . .
C20 O14 U1 95.2(16) . .
C24 O15 U2 94.8(16) . .
C24 O16 U2 93.3(16) . .
Pb1 O17 H17A 121.4 . .
Pb1 O17 H17B 129.2 . .
H17A O17 H17B 98.4 . .
Pb1 O18 H18A 147.5 . .
Pb1 O18 H18B 99.5 . .
H18A O18 H18B 108.0 . .
Pb1 O19 H19A 137.9 . .
Pb1 O19 H19B 96.8 . .
H19A O19 H19B 124.8 . .
C7 C1 C2 117(2) . .
C7 C1 C6 109(2) . .
C2 C1 C6 109(2) . .
C7 C1 H1 107.2 . .
C2 C1 H1 107.2 . .
C6 C1 H1 107.2 . .
C3 C2 C1 109(2) . .
C3 C2 C8 112(2) . .
C1 C2 C8 112(2) . .
C3 C2 H2 107.7 . .
C1 C2 H2 107.7 . .
C8 C2 H2 107.7 . .
C4 C3 C2 112(3) . .
C4 C3 H3A 109.1 . .
C2 C3 H3A 109.1 . .
C4 C3 H3B 109.1 . .
C2 C3 H3B 109.1 . .
H3A C3 H3B 107.8 . .
C5 C4 C3 111(3) . .
C5 C4 H4A 109.5 . .
C3 C4 H4A 109.5 . .
C5 C4 H4B 109.5 . .
C3 C4 H4B 109.5 . .
H4A C4 H4B 108.1 . .
C4 C5 C6 115(3) . .
C4 C5 H5A 108.5 . .
C6 C5 H5A 108.5 . .
C4 C5 H5B 108.5 . .
C6 C5 H5B 108.5 . .
H5A C5 H5B 107.5 . .
C5 C6 C1 112(3) . .
C5 C6 H6A 109.3 . .
C1 C6 H6A 109.3 . .
C5 C6 H6B 109.3 . .
C1 C6 H6B 109.3 . .
H6A C6 H6B 108.0 . .
O6 C7 O5 120(3) . .
O6 C7 C1 121(3) . .
O5 C7 C1 119(3) . .
O8 C8 O7 120(2) . .
O8 C8 C2 118(2) . .
O7 C8 C2 121(2) . .
C14 C9 C15 111(2) . .
C14 C9 C10 108(2) . .
C15 C9 C10 112(2) . .
C14 C9 H9 108.6 . .
C15 C9 H9 108.6 . .
C10 C9 H9 108.6 . .
C16 C10 C9 112(2) . .
C16 C10 C11 112(3) . .
C9 C10 C11 105(2) . .
C16 C10 H10 109.0 . .
C9 C10 H10 109.0 . .
C11 C10 H10 109.0 . .
C12 C11 C10 106(3) . .
C12 C11 H11A 110.6 . .
C10 C11 H11A 110.6 . .
C12 C11 H11B 110.6 . .
C10 C11 H11B 110.6 . .
H11A C11 H11B 108.7 . .
C11 C12 C13 115(3) . .
C11 C12 H12A 108.6 . .
C13 C12 H12A 108.6 . .
C11 C12 H12B 108.6 . .
C13 C12 H12B 108.6 . .
H12A C12 H12B 107.6 . .
C14 C13 C12 107(3) . .
C14 C13 H13A 110.3 . .
C12 C13 H13A 110.3 . .
C14 C13 H13B 110.3 . .
C12 C13 H13B 110.3 . .
H13A C13 H13B 108.5 . .
C13 C14 C9 108(2) . .
C13 C14 H14A 110.1 . .
C9 C14 H14A 110.1 . .
C13 C14 H14B 110.1 . .
C9 C14 H14B 110.1 . .
H14A C14 H14B 108.4 . .
O10 C15 O9 123(3) . .
O10 C15 C9 122(3) . .
O9 C15 C9 115(3) . .
O11 C16 O12 120(3) . .
O11 C16 C10 121(3) . .
O12 C16 C10 119(3) . .
C18 C17 C20 111(2) . .
C18 C17 C17 111(2) . 8_666
C20 C17 C17 111(2) . 8_666
C18 C17 H17 108.1 . .
C20 C17 H17 108.1 . .
C17 C17 H17 108.1 8_666 .
C17 C18 C19 112(3) . .
C17 C18 H18C 109.3 . .
C19 C18 H18C 109.3 . .
C17 C18 H18D 109.3 . .
C19 C18 H18D 109.3 . .
H18C C18 H18D 108.0 . .
C18 C19 C19 111(3) . 8_666
C18 C19 H19C 109.5 . .
C19 C19 H19C 109.5 8_666 .
C18 C19 H19D 109.5 . .
C19 C19 H19D 109.5 8_666 .
H19C C19 H19D 108.1 . .
O14 C20 O13 119(2) . .
O14 C20 C17 122(2) . .
O13 C20 C17 119(2) . .
C22 C21 C24 112(2) . .
C22 C21 C21 109(2) . 8_666
C24 C21 C21 115.2(16) . 8_666
C22 C21 H21 106.9 . .
C24 C21 H21 106.9 . .
C21 C21 H21 106.9 8_666 .
C21 C22 C23 109(2) . .
C21 C22 H22A 109.8 . .
C23 C22 H22A 109.8 . .
C21 C22 H22B 109.8 . .
C23 C22 H22B 109.8 . .
H22A C22 H22B 108.3 . .
C22 C23 C23 112.8(19) . 8_666
C22 C23 H23A 109.0 . .
C23 C23 H23A 109.0 8_666 .
C22 C23 H23B 109.0 . .
C23 C23 H23B 109.0 8_666 .
H23A C23 H23B 107.8 . .
O16 C24 O15 121(2) . .
O16 C24 C21 121(2) . .
O15 C24 C21 118(2) . .

loop_
_geom_bond_atom_site_label_1
_geom_bond_atom_site_label_2
_geom_bond_distance
_geom_bond_site_symmetry_2
U1 O2 1.75(2) .
U1 O1 1.76(2) .
U1 O9 2.44(2) .
U1 O13 2.452(17) .
U1 O5 2.456(19) .
U1 O14 2.470(18) .
U1 O6 2.50(2) .
U1 O10 2.54(2) .
U2 O3 1.722(18) .
U2 O4 1.775(19) .
U2 O15 2.46(2) .
U2 O8 2.475(19) .
U2 O11 2.480(18) 8_666
U2 O16 2.499(19) .
U2 O12 2.51(2) 8_666
U2 O7 2.53(2) .
Pb1 O19 2.32(2) .
Pb1 O17 2.33(2) .
Pb1 O18 2.448(18) .
Pb1 O20 2.50(2) .
Pb1 O10 2.95(2) .
Pb1 O16 2.98(2) 5_546
Pb1 O7 3.00(2) 5_546
Pb1 O13 3.09(2) .
O5 C7 1.31(4) .
O6 C7 1.29(4) .
O7 C8 1.29(3) .
O8 C8 1.28(4) .
O9 C15 1.24(4) .
O10 C15 1.24(4) .
O11 C16 1.25(3) .
O11 U2 2.479(18) 8_666
O12 C16 1.26(4) .
O12 U2 2.51(2) 8_666
O13 C20 1.32(3) .
O14 C20 1.21(3) .
O15 C24 1.24(3) .
O16 C24 1.22(3) .
O17 H17A 0.9230 .
O17 H17B 0.8390 .
O18 H18A 0.9830 .
O18 H18B 0.9185 .
O19 H19A 0.9882 .
O19 H19B 0.7424 .
C1 C7 1.51(4) .
C1 C2 1.52(4) .
C1 C6 1.53(4) .
C1 H1 1.0000 .
C2 C3 1.51(4) .
C2 C8 1.53(4) .
C2 H2 1.0000 .
C3 C4 1.50(5) .
C3 H3A 0.9900 .
C3 H3B 0.9900 .
C4 C5 1.48(5) .
C4 H4A 0.9900 .
C4 H4B 0.9900 .
C5 C6 1.50(5) .
C5 H5A 0.9900 .
C5 H5B 0.9900 .
C6 H6A 0.9900 .
C6 H6B 0.9900 .
C9 C14 1.55(4) .
C9 C15 1.55(4) .
C9 C10 1.56(4) .
C9 H9 1.0000 .
C10 C16 1.52(4) .
C10 C11 1.59(4) .
C10 H10 1.0000 .
C11 C12 1.46(5) .
C11 H11A 0.9900 .
C11 H11B 0.9900 .
C12 C13 1.54(5) .
C12 H12A 0.9900 .
C12 H12B 0.9900 .
C13 C14 1.52(5) .
C13 H13A 0.9900 .
C13 H13B 0.9900 .
C14 H14A 0.9900 .
C14 H14B 0.9900 .
C17 C18 1.50(4) .
C17 C20 1.51(4) .
C17 C17 1.56(6) 8_666
C17 H17 1.0000 .
C18 C19 1.52(5) .
C18 H18C 0.9900 .
C18 H18D 0.9900 .
C19 C19 1.59(7) 8_666
C19 H19C 0.9900 .
C19 H19D 0.9900 .
C21 C22 1.50(4) .
C21 C24 1.53(4) .
C21 C21 1.55(5) 8_666
C21 H21 1.0000 .
C22 C23 1.511(13) .
C22 H22A 0.9900 .
C22 H22B 0.9900 .
C23 C23 1.59(5) 8_666
C23 H23A 0.9900 .
C23 H23B 0.9900 .

loop_
_geom_hbond_atom_site_label_D
_geom_hbond_atom_site_label_H
_geom_hbond_atom_site_label_A
_geom_hbond_distance_DH
_geom_hbond_distance_HA
_geom_hbond_distance_DA
_geom_hbond_angle_DHA
_geom_hbond_site_symmetry_A
O17 H17A O6 0.92 2.00 2.74(3) 135.6 5_546
O17 H17B O8 0.84 1.99 2.72(3) 144.8 8_666
O18 H18A O2 0.98 2.15 3.07(3) 154.5 5_546
O18 H18A O9 0.98 2.31 2.97(3) 123.4 5_546
O18 H18B O4 0.92 2.25 2.96(3) 133.3 4_455
O19 H19A O5 0.99 2.32 3.12(3) 137.1 8_666
O19 H19B O12 0.74 2.22 2.73(3) 127.1 5_546
